data_7033085
loop_
_publ_author_name
'Davenport, T. C.'
'Tilley, T. D.'

_publ_section_title
;
 Dinuclear first-row transition metal complexes with a naphthyridine-based
 dinucleating ligand.
;
_journal_issue 27
_journal_name_full 'Dalton transactions (Cambridge, England : 2003)'
_journal_page_first 12244
_journal_page_last 12255
_journal_paper_doi 10.1039/c4dt02727b
_journal_volume 44
_journal_year 2015
_chemical_formula_moiety 'C31 H24 Cl3 F2 N6 Ni2 O 1+, Cl 1-, 3.25(C H4 O)'
_chemical_formula_sum 'C34.25 H37 Cl4 F2 N6 Ni2 O4.25'
_chemical_formula_weight 897.89
_chemical_name_common '[Ni2(u-Cl)2Cl(CH3OH)(DPFN)][Cl]'
_chemical_name_systematic
;
 ?
;
_chemical_properties_physical Hygroscopic
_space_group_IT_number 2
_symmetry_cell_setting triclinic
_symmetry_space_group_name_Hall '-P 1'
_symmetry_space_group_name_H-M 'P -1'
_atom_sites_solution_hydrogens geom
_atom_sites_solution_primary direct
_atom_sites_solution_secondary difmap
_audit_creation_method SHELXL-97
_cell_angle_alpha 97.747(2)
_cell_angle_beta 93.565(2)
_cell_angle_gamma 102.721(2)
_cell_formula_units_Z 4
_cell_length_a 11.8504(5)
_cell_length_b 13.3500(6)
_cell_length_c 23.8878(10)
_cell_measurement_reflns_used 9848
_cell_measurement_temperature 100(2)
_cell_measurement_theta_max 26.39
_cell_measurement_theta_min 2.52
_cell_volume 3636.2(3)
_computing_cell_refinement 'Bruker SAINT'
_computing_data_collection 'Bruker APEX2'
_computing_data_reduction 'Bruker SAINT'
_computing_molecular_graphics ORTEP-32
_computing_publication_material WinGX
_computing_structure_refinement 'SHELXL-97 (Sheldrick, 2008)'
_computing_structure_solution 'SHELXS-97 (Sheldrick, 2008)'
_diffrn_ambient_temperature 100(2)
_diffrn_detector_area_resol_mean 8.366
_diffrn_measured_fraction_theta_full 0.948
_diffrn_measured_fraction_theta_max 0.904
_diffrn_measurement_device_type 'Bruker APEX-II CCD'
_diffrn_measurement_method '\f and \w scans'
_diffrn_radiation_monochromator 'QUAZAR multilayer mirrors'
_diffrn_radiation_source 'microfocus sealed tube'
_diffrn_radiation_type MoK\a
_diffrn_radiation_wavelength 0.71073
_diffrn_reflns_av_R_equivalents 0.0399
_diffrn_reflns_av_sigmaI/netI 0.0675
_diffrn_reflns_limit_h_max 14
_diffrn_reflns_limit_h_min -14
_diffrn_reflns_limit_k_max 15
_diffrn_reflns_limit_k_min -16
_diffrn_reflns_limit_l_max 28
_diffrn_reflns_limit_l_min -29
_diffrn_reflns_number 40932
_diffrn_reflns_theta_full 25.00
_diffrn_reflns_theta_max 26.45
_diffrn_reflns_theta_min 1.58
_diffrn_standards_number 0
_exptl_absorpt_coefficient_mu 1.372
_exptl_absorpt_correction_T_max 0.8620
_exptl_absorpt_correction_T_min 0.7908
_exptl_absorpt_correction_type multi-scan
_exptl_absorpt_process_details SADABS
_exptl_crystal_colour green
_exptl_crystal_density_diffrn 1.449
_exptl_crystal_density_method 'not measured'
_exptl_crystal_description block
_exptl_crystal_F_000 1606
_exptl_crystal_recrystallization_method 'Re-crystallisation from solvent: methanol, diethyl ether'
_exptl_crystal_size_max 0.05
_exptl_crystal_size_mid 0.03
_exptl_crystal_size_min 0.03
_platon_squeeze_details
;
The unit cell contains a large solvent void containing disordered methanol and ether molecules which has been treated as a diffuse contribution to the overall scattering without specific atom positions by SQUEEZE/PLATON. 
;
_refine_diff_density_max 0.896
_refine_diff_density_min -0.892
_refine_diff_density_rms 0.102
_refine_ls_extinction_method none
_refine_ls_goodness_of_fit_ref 1.097
_refine_ls_hydrogen_treatment mixed
_refine_ls_matrix_type full
_refine_ls_number_parameters 846
_refine_ls_number_reflns 13562
_refine_ls_number_restraints 8
_refine_ls_restrained_S_all 1.101
_refine_ls_R_factor_all 0.0927
_refine_ls_R_factor_gt 0.0598
_refine_ls_shift/su_max 0.001
_refine_ls_shift/su_mean 0.000
_refine_ls_structure_factor_coef Fsqd
_refine_ls_weighting_details 'calc w=1/[\s^2^(Fo^2^)+(0.0655P)^2^+4.9814P] where P=(Fo^2^+2Fc^2^)/3'
_refine_ls_weighting_scheme calc
_refine_ls_wR_factor_gt 0.1405
_refine_ls_wR_factor_ref 0.1515
_reflns_number_gt 8982
_reflns_number_total 13562
_reflns_threshold_expression >2\s(I)
_cod_data_source_file c4dt02727b1.cif
_cod_data_source_block '[Ni2(u-Cl)2Cl(CH3OH)(DPFN)][Cl]'
_cod_depositor_comments
;
The following automatic conversions were performed:

'_symmetry_cell_setting' value 'Triclinic' changed to 'triclinic'
according to
/usr/data/users/saulius/crontab/automatic-downloads/rss-feeds/RSC/lib/dictionaries/cif_core.dic
dictionary named 'cif_core.dic' version 2.4.2 from 2011-04-26.

Automatic conversion script
Id: cif_fix_values 2827 2014-09-09 07:05:25Z andrius 

 Adding full bibliography for 7033083--7033087.cif.
;
_cod_original_sg_symbol_H-M P-1
_cod_database_code 7033085

loop_
_symmetry_equiv_pos_as_xyz
'x, y, z'
'-x, -y, -z'

loop_
_atom_site_label
_atom_site_type_symbol
_atom_site_fract_x
_atom_site_fract_y
_atom_site_fract_z
_atom_site_U_iso_or_equiv
_atom_site_adp_type
_atom_site_occupancy
_atom_site_symmetry_multiplicity
_atom_site_calc_flag
_atom_site_refinement_flags
_atom_site_disorder_assembly
_atom_site_disorder_group
C1 C 0.1513(4) 0.7354(4) 0.00745(18) 0.0209(10) Uani 1 1 d . . .
C2 C 0.0397(4) 0.7324(4) -0.0182(2) 0.0240(11) Uani 1 1 d . . .
H2 H 0.0312 0.7719 -0.0478 0.029 Uiso 1 1 calc R . .
C3 C -0.0537(4) 0.6736(4) -0.0005(2) 0.0238(11) Uani 1 1 d . . .
H3 H -0.1292 0.6697 -0.0178 0.029 Uiso 1 1 calc R . .
C4 C -0.1361(4) 0.5598(4) 0.0653(2) 0.0250(11) Uani 1 1 d . . .
H4 H -0.2121 0.5571 0.0491 0.030 Uiso 1 1 calc R . .
C5 C -0.1209(4) 0.5078(4) 0.1093(2) 0.0268(11) Uani 1 1 d . . .
H5 H -0.1854 0.4687 0.1247 0.032 Uiso 1 1 calc R . .
C6 C -0.0056(4) 0.5138(4) 0.1314(2) 0.0243(11) Uani 1 1 d . . .
C7 C 0.0755(4) 0.6209(4) 0.06822(19) 0.0193(10) Uani 1 1 d . . .
C8 C -0.0384(4) 0.6176(4) 0.04403(19) 0.0231(11) Uani 1 1 d . . .
C9 C 0.2541(4) 0.8032(4) -0.01582(19) 0.0213(10) Uani 1 1 d . . .
C10 C 0.0059(4) 0.4522(4) 0.1808(2) 0.0318(13) Uani 1 1 d . . .
C11 C 0.3306(4) 0.8869(4) 0.0292(2) 0.0233(11) Uani 1 1 d . . .
C12 C 0.3436(4) 0.9903(4) 0.0270(2) 0.0277(11) Uani 1 1 d . . .
H12 H 0.3027 1.0131 -0.0024 0.033 Uiso 1 1 calc R . .
C13 C 0.4178(4) 1.0618(4) 0.0684(2) 0.0339(13) Uani 1 1 d . . .
H13 H 0.4288 1.1343 0.0678 0.041 Uiso 1 1 calc R . .
C14 C 0.4755(4) 1.0250(4) 0.1107(2) 0.0351(13) Uani 1 1 d . . .
H14 H 0.5263 1.0720 0.1398 0.042 Uiso 1 1 calc R . .
C15 C 0.4579(4) 0.9194(4) 0.1099(2) 0.0336(13) Uani 1 1 d . . .
H15 H 0.4982 0.8941 0.1385 0.040 Uiso 1 1 calc R . .
C16 C 0.3229(4) 0.7367(4) -0.04862(19) 0.0203(10) Uani 1 1 d . . .
C17 C 0.3313(4) 0.7337(4) -0.1064(2) 0.0237(11) Uani 1 1 d . . .
H17 H 0.2929 0.7741 -0.1275 0.028 Uiso 1 1 calc R . .
C18 C 0.3968(4) 0.6706(4) -0.1326(2) 0.0238(11) Uani 1 1 d . . .
H18 H 0.4044 0.6670 -0.1722 0.029 Uiso 1 1 calc R . .
C19 C 0.4513(4) 0.6127(4) -0.10055(19) 0.0228(11) Uani 1 1 d . . .
H19 H 0.4966 0.5690 -0.1180 0.027 Uiso 1 1 calc R . .
C20 C 0.4396(4) 0.6187(4) -0.0438(2) 0.0262(11) Uani 1 1 d . . .
H20 H 0.4778 0.5791 -0.0222 0.031 Uiso 1 1 calc R . .
C21 C 0.0695(4) 0.5213(4) 0.2342(2) 0.0285(12) Uani 1 1 d . . .
C22 C 0.0160(5) 0.5342(5) 0.2835(2) 0.0456(16) Uani 1 1 d . . .
H22 H -0.0623 0.4991 0.2853 0.055 Uiso 1 1 calc R . .
C23 C 0.0797(6) 0.5998(5) 0.3304(3) 0.0513(17) Uani 1 1 d . . .
H23 H 0.0453 0.6112 0.3649 0.062 Uiso 1 1 calc R . .
C24 C 0.1909(5) 0.6468(5) 0.3261(2) 0.0407(14) Uani 1 1 d . . .
H24 H 0.2359 0.6913 0.3579 0.049 Uiso 1 1 calc R . .
C25 C 0.2401(5) 0.6307(4) 0.2758(2) 0.0345(13) Uani 1 1 d . . .
H25 H 0.3188 0.6639 0.2734 0.041 Uiso 1 1 calc R . .
C26 C 0.0595(4) 0.3607(4) 0.1649(2) 0.0258(11) Uani 1 1 d . . .
C27 C 0.0031(5) 0.2604(4) 0.1702(2) 0.0360(13) Uani 1 1 d . . .
H27 H -0.0709 0.2461 0.1845 0.043 Uiso 1 1 calc R . .
C28 C 0.0583(5) 0.1822(4) 0.1538(2) 0.0390(14) Uani 1 1 d . . .
H28 H 0.0229 0.1124 0.1570 0.047 Uiso 1 1 calc R . .
C29 C 0.1665(5) 0.2057(4) 0.1325(2) 0.0335(13) Uani 1 1 d . . .
H29 H 0.2048 0.1523 0.1202 0.040 Uiso 1 1 calc R . .
C30 C 0.2159(4) 0.3075(4) 0.1300(2) 0.0278(12) Uani 1 1 d . . .
H30 H 0.2898 0.3241 0.1159 0.033 Uiso 1 1 calc R . .
C31 C 0.5947(5) 0.6750(5) 0.1270(3) 0.0459(16) Uani 1 1 d . . .
H31A H 0.6393 0.7349 0.1537 0.069 Uiso 1 1 calc R . .
H31B H 0.6478 0.6351 0.1103 0.069 Uiso 1 1 calc R . .
H31C H 0.5389 0.6308 0.1471 0.069 Uiso 1 1 calc R . .
N1 N 0.1712(3) 0.6801(3) 0.04822(15) 0.0160(8) Uani 1 1 d . . .
N2 N 0.0897(3) 0.5660(3) 0.11222(15) 0.0204(9) Uani 1 1 d . . .
N3 N 0.3852(3) 0.8511(3) 0.06989(16) 0.0243(9) Uani 1 1 d . . .
N4 N 0.3748(3) 0.6798(3) -0.01750(16) 0.0232(9) Uani 1 1 d . . .
N5 N 0.1787(3) 0.5693(3) 0.23047(17) 0.0260(9) Uani 1 1 d . . .
N6 N 0.1646(3) 0.3847(3) 0.14658(15) 0.0204(9) Uani 1 1 d . . .
F1 F 0.2082(2) 0.8565(2) -0.05500(11) 0.0278(6) Uani 1 1 d . . .
F2 F -0.1071(2) 0.4129(2) 0.19447(13) 0.0391(8) Uani 1 1 d . . .
Cl1 Cl 0.33775(10) 0.71984(9) 0.16649(5) 0.0261(3) Uani 1 1 d . . .
Cl2 Cl 0.32368(9) 0.51075(9) 0.06505(5) 0.0203(2) Uani 1 1 d . . .
Cl3 Cl 0.40918(10) 0.49986(10) 0.20807(5) 0.0259(3) Uani 1 1 d . . .
Ni1 Ni 0.35619(5) 0.69302(5) 0.06852(2) 0.02084(16) Uani 1 1 d . . .
Ni2 Ni 0.25108(5) 0.53990(5) 0.15539(2) 0.01973(15) Uani 1 1 d . . .
O1 O 0.5344(3) 0.7100(3) 0.08346(15) 0.0352(9) Uani 1 1 d D . .
H1A H 0.584(6) 0.741(6) 0.060(3) 0.11(3) Uiso 1 1 d D . .
C32 C 0.4845(5) 0.7365(4) 0.5365(2) 0.0368(13) Uani 1 1 d . . .
C33 C 0.3670(5) 0.6862(4) 0.5238(2) 0.0410(14) Uani 1 1 d . . .
H33 H 0.3102 0.7014 0.5479 0.049 Uiso 1 1 calc R . .
C34 C 0.3370(5) 0.6146(4) 0.4757(2) 0.0383(14) Uani 1 1 d . . .
H34 H 0.2583 0.5785 0.4657 0.046 Uiso 1 1 calc R . .
C35 C 0.3944(4) 0.5252(4) 0.3905(2) 0.0364(13) Uani 1 1 d . . .
H35 H 0.3162 0.4878 0.3802 0.044 Uiso 1 1 calc R . .
C36 C 0.4779(4) 0.5116(4) 0.3563(2) 0.0326(12) Uani 1 1 d . . .
H36 H 0.4588 0.4686 0.3204 0.039 Uiso 1 1 calc R . .
C37 C 0.5925(4) 0.5619(4) 0.3747(2) 0.0296(12) Uani 1 1 d . . .
C38 C 0.5411(4) 0.6454(4) 0.4575(2) 0.0299(12) Uani 1 1 d . . .
C39 C 0.4236(4) 0.5948(4) 0.4413(2) 0.0311(12) Uani 1 1 d . . .
C40 C 0.5116(5) 0.8205(5) 0.5906(2) 0.0416(14) Uani 1 1 d . . .
C41 C 0.6845(4) 0.5364(4) 0.3356(2) 0.0328(13) Uani 1 1 d . . .
C42 C 0.5816(5) 0.7870(4) 0.6372(2) 0.0426(15) Uani 1 1 d . . .
C43 C 0.5420(6) 0.7760(5) 0.6903(2) 0.0500(17) Uani 1 1 d . . .
H43 H 0.4691 0.7896 0.6989 0.060 Uiso 1 1 calc R . .
C44 C 0.6108(6) 0.7450(5) 0.7298(3) 0.0575(18) Uani 1 1 d . . .
H44 H 0.5859 0.7371 0.7663 0.069 Uiso 1 1 calc R . .
C45 C 0.7166(6) 0.7256(5) 0.7163(3) 0.0584(19) Uani 1 1 d . . .
H45 H 0.7644 0.7027 0.7429 0.070 Uiso 1 1 calc R . .
C46 C 0.7509(6) 0.7401(5) 0.6634(3) 0.0541(17) Uani 1 1 d . . .
H46 H 0.8243 0.7282 0.6544 0.065 Uiso 1 1 calc R . .
C47 C 0.5696(5) 0.9269(4) 0.5763(2) 0.0420(15) Uani 1 1 d . . .
C48 C 0.5134(6) 1.0073(5) 0.5818(3) 0.0490(16) Uani 1 1 d . . .
H48 H 0.4372 0.9987 0.5935 0.059 Uiso 1 1 calc R . .
C49 C 0.5758(6) 1.1033(5) 0.5688(3) 0.0528(17) Uani 1 1 d . . .
H49 H 0.5415 1.1615 0.5715 0.063 Uiso 1 1 calc R . .
C50 C 0.6854(6) 1.1120(5) 0.5526(3) 0.0482(16) Uani 1 1 d . . .
H50 H 0.7276 1.1767 0.5445 0.058 Uiso 1 1 calc R . .
C51 C 0.7348(6) 1.0287(4) 0.5480(2) 0.0460(15) Uani 1 1 d . . .
H51 H 0.8113 1.0362 0.5367 0.055 Uiso 1 1 calc R . .
C52 C 0.7612(4) 0.4758(5) 0.3631(2) 0.0315(13) Uani 1 1 d . . .
C53 C 0.7683(4) 0.3777(5) 0.3381(2) 0.0367(13) Uani 1 1 d . . .
H53 H 0.7226 0.3444 0.3039 0.044 Uiso 1 1 calc R . .
C54 C 0.8442(5) 0.3301(5) 0.3648(2) 0.0444(15) Uani 1 1 d . . .
H54 H 0.8539 0.2640 0.3483 0.053 Uiso 1 1 calc R . .
C55 C 0.9058(5) 0.3796(5) 0.4155(2) 0.0432(15) Uani 1 1 d . . .
H55 H 0.9560 0.3467 0.4351 0.052 Uiso 1 1 calc R . .
C56 C 0.8941(4) 0.4774(5) 0.4378(2) 0.0407(14) Uani 1 1 d . . .
H56 H 0.9379 0.5114 0.4725 0.049 Uiso 1 1 calc R . .
C57 C 0.7572(5) 0.6296(4) 0.3152(2) 0.0362(13) Uani 1 1 d . . .
C58 C 0.7571(5) 0.6396(5) 0.2581(2) 0.0493(16) Uani 1 1 d . . .
H58 H 0.7069 0.5894 0.2302 0.059 Uiso 1 1 calc R . .
C59 C 0.8308(6) 0.7234(6) 0.2431(3) 0.0602(19) Uani 1 1 d . . .
H59 H 0.8321 0.7326 0.2043 0.072 Uiso 1 1 calc R . .
C60 C 0.9032(6) 0.7942(6) 0.2841(3) 0.0579(19) Uani 1 1 d . . .
H60 H 0.9564 0.8514 0.2737 0.069 Uiso 1 1 calc R . .
C61 C 0.8990(5) 0.7826(5) 0.3404(3) 0.0509(16) Uani 1 1 d . . .
H61 H 0.9471 0.8336 0.3687 0.061 Uiso 1 1 calc R . .
C62 C 1.0187(12) 0.9091(11) 0.5747(5) 0.189(6) Uani 1 1 d DU . .
H62A H 1.0755 0.9161 0.6074 0.283 Uiso 1 1 calc R . .
H62B H 1.0336 0.9734 0.5580 0.283 Uiso 1 1 calc R . .
H62C H 1.0256 0.8510 0.5463 0.283 Uiso 1 1 calc R . .
N7 N 0.5703(4) 0.7184(3) 0.50664(18) 0.0350(11) Uani 1 1 d . . .
N8 N 0.6270(3) 0.6258(3) 0.42347(17) 0.0274(10) Uani 1 1 d . . .
N9 N 0.6856(4) 0.7703(3) 0.62414(19) 0.0386(12) Uani 1 1 d . . .
N10 N 0.6757(4) 0.9339(4) 0.55951(19) 0.0434(12) Uani 1 1 d . . .
N11 N 0.8231(3) 0.5255(4) 0.41219(17) 0.0335(11) Uani 1 1 d . . .
N12 N 0.8277(4) 0.7000(4) 0.35572(19) 0.0399(12) Uani 1 1 d . . .
F3 F 0.4065(3) 0.8270(3) 0.61054(14) 0.0517(9) Uani 1 1 d . . .
F4 F 0.6254(2) 0.4701(3) 0.28765(12) 0.0401(8) Uani 1 1 d . . .
Cl4 Cl 0.80355(11) 0.64500(11) 0.53464(6) 0.0376(3) Uani 1 1 d . . .
Cl5 Cl 0.79973(16) 0.84996(12) 0.46085(7) 0.0608(5) Uani 1 1 d . . .
Cl6 Cl 1.02907(12) 0.72688(14) 0.45765(6) 0.0553(5) Uani 1 1 d . . .
Ni3 Ni 0.82039(6) 0.67743(6) 0.43949(3) 0.03634(19) Uani 1 1 d . . .
Ni4 Ni 0.73978(6) 0.80309(6) 0.54731(3) 0.0425(2) Uani 1 1 d . . .
O2 O 0.8937(4) 0.8880(4) 0.5943(2) 0.0818(16) Uani 1 1 d D . .
Cl7 Cl 0.6995(2) 0.16221(16) 0.23022(7) 0.0797(6) Uani 1 1 d . . .
Cl8A Cl 0.7134(10) 0.7859(7) 0.0091(3) 0.028(3) Uani 0.46(6) 1 d P A 1
Cl8B Cl 0.740(2) 0.807(2) 0.0275(19) 0.084(6) Uani 0.54(6) 1 d P A 2

loop_
_atom_site_aniso_label
_atom_site_aniso_U_11
_atom_site_aniso_U_22
_atom_site_aniso_U_33
_atom_site_aniso_U_23
_atom_site_aniso_U_13
_atom_site_aniso_U_12
C1 0.025(2) 0.020(3) 0.019(2) -0.001(2) 0.0028(19) 0.010(2)
C2 0.026(3) 0.025(3) 0.023(3) 0.005(2) 0.000(2) 0.011(2)
C3 0.016(2) 0.028(3) 0.028(3) 0.004(2) 0.002(2) 0.007(2)
C4 0.012(2) 0.032(3) 0.031(3) 0.005(2) 0.000(2) 0.005(2)
C5 0.014(2) 0.032(3) 0.033(3) 0.007(2) 0.004(2) 0.002(2)
C6 0.021(2) 0.023(3) 0.029(3) 0.006(2) 0.008(2) 0.003(2)
C7 0.014(2) 0.020(3) 0.025(3) 0.001(2) 0.0049(19) 0.008(2)
C8 0.016(2) 0.027(3) 0.025(3) 0.000(2) 0.0015(19) 0.005(2)
C9 0.017(2) 0.019(3) 0.029(3) 0.012(2) -0.0006(19) 0.003(2)
C10 0.011(2) 0.046(3) 0.041(3) 0.021(3) 0.008(2) 0.004(2)
C11 0.016(2) 0.023(3) 0.031(3) 0.009(2) 0.009(2) 0.000(2)
C12 0.020(2) 0.022(3) 0.042(3) 0.006(2) 0.006(2) 0.006(2)
C13 0.034(3) 0.020(3) 0.046(3) 0.006(2) 0.012(3) 0.001(2)
C14 0.032(3) 0.030(3) 0.035(3) 0.002(2) 0.001(2) -0.008(2)
C15 0.030(3) 0.031(3) 0.033(3) 0.004(2) 0.000(2) -0.006(2)
C16 0.012(2) 0.019(3) 0.029(3) 0.006(2) 0.0040(19) 0.0020(19)
C17 0.015(2) 0.026(3) 0.031(3) 0.012(2) -0.001(2) 0.002(2)
C18 0.014(2) 0.028(3) 0.029(3) 0.009(2) 0.002(2) 0.000(2)
C19 0.020(2) 0.023(3) 0.026(3) 0.002(2) 0.008(2) 0.006(2)
C20 0.016(2) 0.028(3) 0.036(3) 0.011(2) 0.004(2) 0.005(2)
C21 0.023(3) 0.039(3) 0.028(3) 0.014(2) 0.010(2) 0.010(2)
C22 0.040(3) 0.071(5) 0.037(3) 0.023(3) 0.019(3) 0.021(3)
C23 0.056(4) 0.070(5) 0.042(4) 0.020(3) 0.029(3) 0.032(4)
C24 0.058(4) 0.040(4) 0.029(3) 0.002(3) 0.003(3) 0.024(3)
C25 0.036(3) 0.042(3) 0.027(3) 0.004(3) 0.000(2) 0.013(3)
C26 0.024(3) 0.026(3) 0.026(3) 0.007(2) -0.004(2) 0.001(2)
C27 0.029(3) 0.038(3) 0.038(3) 0.021(3) -0.006(2) -0.004(3)
C28 0.049(4) 0.021(3) 0.039(3) 0.008(2) -0.012(3) -0.007(3)
C29 0.046(3) 0.016(3) 0.039(3) 0.002(2) -0.003(3) 0.012(2)
C30 0.031(3) 0.027(3) 0.025(3) 0.010(2) 0.001(2) 0.004(2)
C31 0.029(3) 0.044(4) 0.074(4) 0.035(3) 0.006(3) 0.010(3)
N1 0.0179(19) 0.0110(19) 0.021(2) 0.0000(16) 0.0027(15) 0.0081(16)
N2 0.0142(19) 0.022(2) 0.024(2) -0.0012(17) 0.0040(16) 0.0039(17)
N3 0.025(2) 0.018(2) 0.029(2) 0.0073(18) 0.0058(18) 0.0012(18)
N4 0.018(2) 0.023(2) 0.031(2) 0.0074(18) 0.0037(17) 0.0049(18)
N5 0.027(2) 0.024(2) 0.031(2) 0.0105(19) 0.0092(18) 0.0089(19)
N6 0.025(2) 0.018(2) 0.017(2) 0.0029(16) 0.0027(16) 0.0023(17)
F1 0.0248(14) 0.0270(16) 0.0381(16) 0.0155(13) 0.0050(12) 0.0125(12)
F2 0.0198(14) 0.053(2) 0.0499(19) 0.0308(16) 0.0116(13) 0.0028(14)
Cl1 0.0256(6) 0.0223(6) 0.0286(7) 0.0052(5) 0.0024(5) 0.0008(5)
Cl2 0.0202(6) 0.0210(6) 0.0219(6) 0.0071(5) 0.0038(4) 0.0065(5)
Cl3 0.0220(6) 0.0332(7) 0.0237(6) 0.0080(5) 0.0016(5) 0.0068(5)
Ni1 0.0155(3) 0.0211(3) 0.0268(3) 0.0085(3) 0.0028(2) 0.0030(3)
Ni2 0.0168(3) 0.0203(3) 0.0222(3) 0.0046(2) 0.0039(2) 0.0030(2)
O1 0.0201(18) 0.054(3) 0.037(2) 0.0261(19) 0.0020(16) 0.0073(18)
C32 0.038(3) 0.035(3) 0.034(3) 0.006(3) 0.000(3) 0.004(3)
C33 0.037(3) 0.034(3) 0.052(4) 0.012(3) 0.020(3) 0.001(3)
C34 0.032(3) 0.034(3) 0.042(3) 0.006(3) 0.005(3) -0.008(3)
C35 0.026(3) 0.040(3) 0.039(3) 0.011(3) -0.002(2) -0.002(2)
C36 0.025(3) 0.038(3) 0.034(3) 0.007(2) 0.002(2) 0.005(2)
C37 0.028(3) 0.038(3) 0.024(3) 0.012(2) 0.001(2) 0.006(2)
C38 0.035(3) 0.026(3) 0.026(3) 0.011(2) 0.004(2) -0.004(2)
C39 0.030(3) 0.026(3) 0.035(3) 0.012(2) 0.001(2) -0.002(2)
C40 0.038(3) 0.043(4) 0.039(3) 0.000(3) 0.012(3) 0.000(3)
C41 0.024(3) 0.045(3) 0.026(3) 0.004(2) 0.000(2) 0.004(2)
C42 0.048(4) 0.025(3) 0.043(4) -0.002(3) 0.004(3) -0.013(3)
C43 0.061(4) 0.037(4) 0.038(4) 0.007(3) 0.004(3) -0.017(3)
C44 0.067(5) 0.048(4) 0.047(4) 0.007(3) 0.003(4) -0.008(4)
C45 0.067(5) 0.055(4) 0.036(4) 0.006(3) -0.019(3) -0.015(4)
C46 0.056(4) 0.046(4) 0.045(4) 0.000(3) -0.013(3) -0.012(3)
C47 0.057(4) 0.025(3) 0.036(3) -0.002(2) 0.007(3) -0.005(3)
C48 0.063(4) 0.031(4) 0.049(4) 0.005(3) 0.008(3) 0.003(3)
C49 0.075(5) 0.027(3) 0.048(4) 0.000(3) -0.002(3) 0.000(3)
C50 0.064(4) 0.026(3) 0.049(4) 0.009(3) 0.007(3) -0.005(3)
C51 0.056(4) 0.026(3) 0.047(4) 0.011(3) 0.003(3) -0.011(3)
C52 0.016(2) 0.049(4) 0.030(3) 0.016(3) 0.005(2) 0.002(2)
C53 0.022(3) 0.053(4) 0.036(3) 0.009(3) 0.005(2) 0.009(3)
C54 0.032(3) 0.054(4) 0.048(4) 0.010(3) 0.007(3) 0.009(3)
C55 0.027(3) 0.058(4) 0.048(4) 0.016(3) 0.004(3) 0.011(3)
C56 0.022(3) 0.055(4) 0.039(3) 0.003(3) -0.003(2) 0.001(3)
C57 0.034(3) 0.043(4) 0.036(3) 0.014(3) 0.004(2) 0.012(3)
C58 0.044(4) 0.070(5) 0.037(4) 0.020(3) 0.000(3) 0.014(3)
C59 0.057(4) 0.078(5) 0.048(4) 0.031(4) 0.009(3) 0.007(4)
C60 0.052(4) 0.062(5) 0.068(5) 0.042(4) 0.018(4) 0.009(4)
C61 0.052(4) 0.052(4) 0.050(4) 0.024(3) 0.015(3) 0.003(3)
C62 0.260(15) 0.129(10) 0.131(10) 0.002(8) 0.002(10) -0.040(10)
N7 0.033(2) 0.030(3) 0.038(3) 0.010(2) 0.002(2) -0.003(2)
N8 0.028(2) 0.025(2) 0.028(2) 0.0093(19) 0.0029(18) 0.0003(19)
N9 0.047(3) 0.023(3) 0.036(3) 0.003(2) -0.003(2) -0.012(2)
N10 0.048(3) 0.031(3) 0.043(3) 0.009(2) 0.001(2) -0.008(2)
N11 0.021(2) 0.047(3) 0.028(2) 0.008(2) 0.0021(19) -0.003(2)
N12 0.036(3) 0.044(3) 0.044(3) 0.018(2) 0.010(2) 0.009(2)
F3 0.057(2) 0.039(2) 0.053(2) -0.0001(16) 0.0170(17) -0.0013(17)
F4 0.0319(16) 0.056(2) 0.0297(17) -0.0001(15) -0.0039(13) 0.0109(15)
Cl4 0.0286(7) 0.0464(9) 0.0370(8) 0.0167(6) 0.0080(6) -0.0003(6)
Cl5 0.0767(12) 0.0376(9) 0.0673(11) 0.0179(8) 0.0361(9) -0.0029(8)
Cl6 0.0331(8) 0.0808(12) 0.0358(8) 0.0094(8) 0.0069(6) -0.0224(8)
Ni3 0.0307(4) 0.0391(4) 0.0344(4) 0.0100(3) 0.0075(3) -0.0061(3)
Ni4 0.0374(4) 0.0358(4) 0.0469(5) 0.0127(3) 0.0042(3) -0.0106(3)
O2 0.053(3) 0.070(4) 0.103(4) 0.023(3) -0.002(3) -0.031(3)
Cl7 0.1141(16) 0.0701(13) 0.0399(10) 0.0140(9) -0.0065(10) -0.0103(12)
Cl8A 0.033(3) 0.024(3) 0.037(6) 0.013(3) 0.017(2) 0.015(2)
Cl8B 0.045(6) 0.076(7) 0.165(14) 0.087(9) 0.054(9) 0.034(6)

loop_
_atom_type_symbol
_atom_type_description
_atom_type_scat_dispersion_real
_atom_type_scat_dispersion_imag
_atom_type_scat_source
C C 0.0033 0.0016 'International Tables Vol C Tables 4.2.6.8 and 6.1.1.4'
H H 0.0000 0.0000 'International Tables Vol C Tables 4.2.6.8 and 6.1.1.4'
N N 0.0061 0.0033 'International Tables Vol C Tables 4.2.6.8 and 6.1.1.4'
F F 0.0171 0.0103 'International Tables Vol C Tables 4.2.6.8 and 6.1.1.4'
Cl Cl 0.1484 0.1585 'International Tables Vol C Tables 4.2.6.8 and 6.1.1.4'
Ni Ni 0.3393 1.1124 'International Tables Vol C Tables 4.2.6.8 and 6.1.1.4'
O O 0.0106 0.0060 'International Tables Vol C Tables 4.2.6.8 and 6.1.1.4'

loop_
_geom_angle_atom_site_label_1
_geom_angle_atom_site_label_2
_geom_angle_atom_site_label_3
_geom_angle
N1 C1 C2 124.1(4)
N1 C1 C9 119.5(4)
C2 C1 C9 116.3(4)
C3 C2 C1 119.4(4)
C3 C2 H2 120.3
C1 C2 H2 120.3
C2 C3 C8 119.0(4)
C2 C3 H3 120.5
C8 C3 H3 120.5
C5 C4 C8 119.5(4)
C5 C4 H4 120.2
C8 C4 H4 120.2
C4 C5 C6 117.7(4)
C4 C5 H5 121.1
C6 C5 H5 121.1
N2 C6 C5 125.1(4)
N2 C6 C10 119.7(4)
C5 C6 C10 115.2(4)
N2 C7 N1 120.3(4)
N2 C7 C8 119.7(4)
N1 C7 C8 119.9(4)
C3 C8 C4 119.8(4)
C3 C8 C7 120.1(4)
C4 C8 C7 120.1(4)
F1 C9 C16 106.3(4)
F1 C9 C11 105.8(4)
C16 C9 C11 112.5(4)
F1 C9 C1 107.3(3)
C16 C9 C1 110.7(4)
C11 C9 C1 113.7(4)
F2 C10 C26 107.5(4)
F2 C10 C21 105.8(4)
C26 C10 C21 111.3(4)
F2 C10 C6 106.7(4)
C26 C10 C6 112.8(4)
C21 C10 C6 112.2(4)
N3 C11 C12 122.7(4)
N3 C11 C9 114.9(4)
C12 C11 C9 122.4(4)
C11 C12 C13 119.0(5)
C11 C12 H12 120.5
C13 C12 H12 120.5
C14 C13 C12 118.5(5)
C14 C13 H13 120.7
C12 C13 H13 120.7
C15 C14 C13 119.0(5)
C15 C14 H14 120.5
C13 C14 H14 120.5
N3 C15 C14 121.9(5)
N3 C15 H15 119.0
C14 C15 H15 119.0
N4 C16 C17 122.6(4)
N4 C16 C9 114.8(4)
C17 C16 C9 122.7(4)
C18 C17 C16 118.4(4)
C18 C17 H17 120.8
C16 C17 H17 120.8
C17 C18 C19 119.2(4)
C17 C18 H18 120.4
C19 C18 H18 120.4
C20 C19 C18 119.7(4)
C20 C19 H19 120.1
C18 C19 H19 120.1
N4 C20 C19 121.8(4)
N4 C20 H20 119.1
C19 C20 H20 119.1
N5 C21 C22 122.1(5)
N5 C21 C10 116.2(4)
C22 C21 C10 121.7(5)
C21 C22 C23 118.3(6)
C21 C22 H22 120.8
C23 C22 H22 120.8
C24 C23 C22 118.7(5)
C24 C23 H23 120.6
C22 C23 H23 120.6
C23 C24 C25 120.4(6)
C23 C24 H24 119.8
C25 C24 H24 119.8
N5 C25 C24 120.9(5)
N5 C25 H25 119.5
C24 C25 H25 119.5
N6 C26 C27 123.3(5)
N6 C26 C10 114.9(4)
C27 C26 C10 121.8(5)
C28 C27 C26 117.4(5)
C28 C27 H27 121.3
C26 C27 H27 121.3
C27 C28 C29 120.0(5)
C27 C28 H28 120.0
C29 C28 H28 120.0
C30 C29 C28 118.2(5)
C30 C29 H29 120.9
C28 C29 H29 120.9
N6 C30 C29 122.8(5)
N6 C30 H30 118.6
C29 C30 H30 118.6
O1 C31 H31A 109.5
O1 C31 H31B 109.5
H31A C31 H31B 109.5
O1 C31 H31C 109.5
H31A C31 H31C 109.5
H31B C31 H31C 109.5
C1 N1 C7 117.4(4)
C1 N1 Ni1 112.1(3)
C7 N1 Ni1 130.4(3)
C6 N2 C7 117.8(4)
C6 N2 Ni2 111.7(3)
C7 N2 Ni2 130.4(3)
C11 N3 C15 118.8(4)
C11 N3 Ni1 118.7(3)
C15 N3 Ni1 122.5(3)
C16 N4 C20 118.4(4)
C16 N4 Ni1 118.4(3)
C20 N4 Ni1 123.2(3)
C21 N5 C25 119.4(4)
C21 N5 Ni2 118.6(3)
C25 N5 Ni2 121.9(3)
C26 N6 C30 118.3(4)
C26 N6 Ni2 118.8(3)
C30 N6 Ni2 122.4(3)
Ni1 Cl1 Ni2 86.14(4)
Ni1 Cl2 Ni2 85.30(4)
N3 Ni1 N4 87.63(15)
N3 Ni1 O1 88.60(15)
N4 Ni1 O1 88.68(14)
N3 Ni1 N1 89.34(14)
N4 Ni1 N1 88.28(14)
O1 Ni1 N1 176.40(13)
N3 Ni1 Cl1 88.64(11)
N4 Ni1 Cl1 176.27(12)
O1 Ni1 Cl1 91.08(10)
N1 Ni1 Cl1 91.82(10)
N3 Ni1 Cl2 178.86(11)
N4 Ni1 Cl2 91.24(11)
O1 Ni1 Cl2 91.24(11)
N1 Ni1 Cl2 90.77(10)
Cl1 Ni1 Cl2 92.49(4)
N5 Ni2 N6 89.98(15)
N5 Ni2 N2 86.42(14)
N6 Ni2 N2 86.40(14)
N5 Ni2 Cl1 87.59(12)
N6 Ni2 Cl1 176.20(11)
N2 Ni2 Cl1 90.53(10)
N5 Ni2 Cl2 175.68(11)
N6 Ni2 Cl2 90.65(10)
N2 Ni2 Cl2 89.35(10)
Cl1 Ni2 Cl2 91.56(4)
N5 Ni2 Cl3 88.87(11)
N6 Ni2 Cl3 88.86(11)
N2 Ni2 Cl3 173.31(10)
Cl1 Ni2 Cl3 94.02(5)
Cl2 Ni2 Cl3 95.42(4)
C31 O1 Ni1 127.7(3)
C31 O1 H1A 111(5)
Ni1 O1 H1A 121(5)
N7 C32 C33 125.5(5)
N7 C32 C40 119.5(5)
C33 C32 C40 114.9(5)
C34 C33 C32 117.8(5)
C34 C33 H33 121.1
C32 C33 H33 121.1
C33 C34 C39 119.2(5)
C33 C34 H34 120.4
C39 C34 H34 120.4
C36 C35 C39 119.6(5)
C36 C35 H35 120.2
C39 C35 H35 120.2
C35 C36 C37 118.5(5)
C35 C36 H36 120.7
C37 C36 H36 120.7
N8 C37 C36 124.9(5)
N8 C37 C41 119.2(4)
C36 C37 C41 115.8(5)
N8 C38 N7 119.9(4)
N8 C38 C39 120.3(5)
N7 C38 C39 119.8(5)
C35 C39 C34 120.3(5)
C35 C39 C38 119.5(5)
C34 C39 C38 120.2(5)
F3 C40 C42 106.7(4)
F3 C40 C47 108.1(5)
C42 C40 C47 112.8(5)
F3 C40 C32 106.7(4)
C42 C40 C32 111.0(5)
C47 C40 C32 111.2(5)
F4 C41 C57 106.9(4)
F4 C41 C52 105.8(4)
C57 C41 C52 110.7(4)
F4 C41 C37 107.4(4)
C57 C41 C37 114.2(5)
C52 C41 C37 111.3(4)
N9 C42 C43 122.1(6)
N9 C42 C40 115.6(5)
C43 C42 C40 122.4(6)
C44 C43 C42 118.5(7)
C44 C43 H43 120.8
C42 C43 H43 120.8
C43 C44 C45 119.8(6)
C43 C44 H44 120.1
C45 C44 H44 120.1
C46 C45 C44 118.4(6)
C46 C45 H45 120.8
C44 C45 H45 120.8
N9 C46 C45 123.0(7)
N9 C46 H46 118.5
C45 C46 H46 118.5
N10 C47 C48 124.6(6)
N10 C47 C40 114.7(5)
C48 C47 C40 120.6(6)
C47 C48 C49 116.2(6)
C47 C48 H48 121.9
C49 C48 H48 121.9
C50 C49 C48 119.7(6)
C50 C49 H49 120.1
C48 C49 H49 120.1
C51 C50 C49 120.6(6)
C51 C50 H50 119.7
C49 C50 H50 119.7
C50 C51 N10 121.0(6)
C50 C51 H51 119.5
N10 C51 H51 119.5
N11 C52 C53 123.2(5)
N11 C52 C41 115.2(5)
C53 C52 C41 121.6(5)
C54 C53 C52 117.8(5)
C54 C53 H53 121.1
C52 C53 H53 121.1
C55 C54 C53 119.1(6)
C55 C54 H54 120.4
C53 C54 H54 120.4
C54 C55 C56 119.7(6)
C54 C55 H55 120.1
C56 C55 H55 120.1
N11 C56 C55 122.0(5)
N11 C56 H56 119.0
C55 C56 H56 119.0
N12 C57 C58 121.9(5)
N12 C57 C41 115.7(4)
C58 C57 C41 122.3(5)
C59 C58 C57 118.4(6)
C59 C58 H58 120.8
C57 C58 H58 120.8
C58 C59 C60 119.6(6)
C58 C59 H59 120.2
C60 C59 H59 120.2
C59 C60 C61 120.3(6)
C59 C60 H60 119.9
C61 C60 H60 119.9
N12 C61 C60 120.6(6)
N12 C61 H61 119.7
C60 C61 H61 119.7
O2 C62 H62A 109.5
O2 C62 H62B 109.5
H62A C62 H62B 109.5
O2 C62 H62C 109.5
H62A C62 H62C 109.5
H62B C62 H62C 109.5
C32 N7 C38 117.3(5)
C32 N7 Ni4 112.4(4)
C38 N7 Ni4 130.1(4)
C37 N8 C38 117.0(4)
C37 N8 Ni3 112.8(3)
C38 N8 Ni3 130.1(3)
C46 N9 C42 118.2(5)
C46 N9 Ni4 123.7(4)
C42 N9 Ni4 117.9(4)
C47 N10 C51 117.8(5)
C47 N10 Ni4 119.2(4)
C51 N10 Ni4 122.9(4)
C56 N11 C52 118.2(5)
C56 N11 Ni3 122.1(4)
C52 N11 Ni3 119.3(4)
C61 N12 C57 119.1(5)
C61 N12 Ni3 122.2(4)
C57 N12 Ni3 118.6(4)
Ni4 Cl4 Ni3 84.21(5)
Ni4 Cl5 Ni3 85.54(6)
N11 Ni3 N12 87.05(18)
N11 Ni3 N8 86.28(16)
N12 Ni3 N8 89.13(16)
N11 Ni3 Cl5 172.69(13)
N12 Ni3 Cl5 87.74(14)
N8 Ni3 Cl5 88.53(12)
N11 Ni3 Cl4 91.47(12)
N12 Ni3 Cl4 177.22(14)
N8 Ni3 Cl4 88.43(11)
Cl5 Ni3 Cl4 93.52(6)
N11 Ni3 Cl6 91.92(12)
N12 Ni3 Cl6 91.90(13)
N8 Ni3 Cl6 177.87(12)
Cl5 Ni3 Cl6 93.37(7)
Cl4 Ni3 Cl6 90.49(5)
N10 Ni4 N9 88.45(19)
N10 Ni4 O2 88.4(2)
N9 Ni4 O2 85.32(19)
N10 Ni4 N7 88.55(18)
N9 Ni4 N7 89.22(17)
O2 Ni4 N7 173.8(2)
N10 Ni4 Cl5 88.39(14)
N9 Ni4 Cl5 176.77(14)
O2 Ni4 Cl5 93.91(16)
N7 Ni4 Cl5 91.38(12)
N10 Ni4 Cl4 176.55(14)
N9 Ni4 Cl4 89.24(14)
O2 Ni4 Cl4 94.00(17)
N7 Ni4 Cl4 88.85(13)
Cl5 Ni4 Cl4 93.94(6)
C62 O2 Ni4 127.7(6)

loop_
_geom_bond_atom_site_label_1
_geom_bond_atom_site_label_2
_geom_bond_distance
C1 N1 1.338(6)
C1 C2 1.412(6)
C1 C9 1.533(6)
C2 C3 1.336(6)
C2 H2 0.9500
C3 C8 1.405(7)
C3 H3 0.9500
C4 C5 1.358(7)
C4 C8 1.407(6)
C4 H4 0.9500
C5 C6 1.415(6)
C5 H5 0.9500
C6 N2 1.333(6)
C6 C10 1.543(7)
C7 N2 1.382(6)
C7 N1 1.384(6)
C7 C8 1.424(6)
C9 F1 1.402(5)
C9 C16 1.509(6)
C9 C11 1.528(7)
C10 F2 1.402(5)
C10 C26 1.512(7)
C10 C21 1.517(7)
C11 N3 1.333(6)
C11 C12 1.362(7)
C12 C13 1.390(7)
C12 H12 0.9500
C13 C14 1.387(7)
C13 H13 0.9500
C14 C15 1.376(7)
C14 H14 0.9500
C15 N3 1.344(6)
C15 H15 0.9500
C16 N4 1.344(6)
C16 C17 1.386(6)
C17 C18 1.383(7)
C17 H17 0.9500
C18 C19 1.386(6)
C18 H18 0.9500
C19 C20 1.364(7)
C19 H19 0.9500
C20 N4 1.361(6)
C20 H20 0.9500
C21 N5 1.325(6)
C21 C22 1.380(7)
C22 C23 1.390(9)
C22 H22 0.9500
C23 C24 1.346(8)
C23 H23 0.9500
C24 C25 1.379(7)
C24 H24 0.9500
C25 N5 1.332(6)
C25 H25 0.9500
C26 N6 1.333(6)
C26 C27 1.385(7)
C27 C28 1.375(8)
C27 H27 0.9500
C28 C29 1.395(8)
C28 H28 0.9500
C29 C30 1.368(7)
C29 H29 0.9500
C30 N6 1.335(6)
C30 H30 0.9500
C31 O1 1.413(6)
C31 H31A 0.9800
C31 H31B 0.9800
C31 H31C 0.9800
N1 Ni1 2.180(3)
N2 Ni2 2.233(4)
N3 Ni1 2.057(4)
N4 Ni1 2.068(4)
N5 Ni2 2.063(4)
N6 Ni2 2.075(4)
Cl1 Ni1 2.3504(13)
Cl1 Ni2 2.3672(13)
Cl2 Ni1 2.3674(13)
Cl2 Ni2 2.3877(12)
Cl3 Ni2 2.3893(13)
Ni1 O1 2.076(3)
O1 H1A 0.90(2)
C32 N7 1.325(7)
C32 C33 1.400(8)
C32 C40 1.559(8)
C33 C34 1.365(8)
C33 H33 0.9500
C34 C39 1.403(7)
C34 H34 0.9500
C35 C36 1.350(7)
C35 C39 1.398(7)
C35 H35 0.9500
C36 C37 1.391(7)
C36 H36 0.9500
C37 N8 1.331(6)
C37 C41 1.542(7)
C38 N8 1.390(6)
C38 N7 1.392(7)
C38 C39 1.411(7)
C40 F3 1.377(6)
C40 C42 1.520(8)
C40 C47 1.528(8)
C41 F4 1.393(6)
C41 C57 1.507(8)
C41 C52 1.518(7)
C42 N9 1.348(7)
C42 C43 1.394(8)
C43 C44 1.373(9)
C43 H43 0.9500
C44 C45 1.383(10)
C44 H44 0.9500
C45 C46 1.376(9)
C45 H45 0.9500
C46 N9 1.338(8)
C46 H46 0.9500
C47 N10 1.332(7)
C47 C48 1.378(8)
C48 C49 1.415(8)
C48 H48 0.9500
C49 C50 1.363(9)
C49 H49 0.9500
C50 C51 1.361(9)
C50 H50 0.9500
C51 N10 1.376(7)
C51 H51 0.9500
C52 N11 1.349(6)
C52 C53 1.387(8)
C53 C54 1.381(8)
C53 H53 0.9500
C54 C55 1.379(8)
C54 H54 0.9500
C55 C56 1.382(8)
C55 H55 0.9500
C56 N11 1.331(7)
C56 H56 0.9500
C57 N12 1.352(7)
C57 C58 1.389(8)
C58 C59 1.364(9)
C58 H58 0.9500
C59 C60 1.371(10)
C59 H59 0.9500
C60 C61 1.377(8)
C60 H60 0.9500
C61 N12 1.341(7)
C61 H61 0.9500
C62 O2 1.559(12)
C62 H62A 0.9800
C62 H62B 0.9800
C62 H62C 0.9800
N7 Ni4 2.172(4)
N8 Ni3 2.235(4)
N9 Ni4 2.052(5)
N10 Ni4 2.046(5)
N11 Ni3 2.053(5)
N12 Ni3 2.068(4)
Cl4 Ni4 2.3824(16)
Cl4 Ni3 2.3828(14)
Cl5 Ni4 2.3445(17)
Cl5 Ni3 2.3606(18)
Cl6 Ni3 2.4103(15)
Ni4 O2 2.088(5)

loop_
_platon_squeeze_void_nr
_platon_squeeze_void_average_x
_platon_squeeze_void_average_y
_platon_squeeze_void_average_z
_platon_squeeze_void_volume
_platon_squeeze_void_count_electrons
_platon_squeeze_void_content
1 -0.012 0.000 0.000 720 232 '13 CH3OH'
